data_7031917
loop_
_publ_author_name
'Liu, Lu'
'Ding, Jie'
'Li, Ming'
'Lv, Xiaofeng'
'Wu, Jie'
'Hou, Hongwei'
'Fan, Yaoting'

_publ_section_title
;
 Structural variability, topological analysis and photocatalytic
 properties of neoteric Cd(ii) coordination polymers based on semirigid
 bis(thiazolylbenzimidazole) and different types of carboxylic acid
 linkers.
;
_journal_issue 33
_journal_name_full 'Dalton transactions (Cambridge, England : 2003)'
_journal_page_first 12790
_journal_page_last 12799
_journal_paper_doi 10.1039/c4dt01080a
_journal_volume 43
_journal_year 2014
_chemical_formula_moiety 'C28 H18 Cd N3 O5 S'
_chemical_formula_sum 'C28 H18 Cd N3 O5 S'
_chemical_formula_weight 620.91
_chemical_name_common '[Cd(btbb)0.5(oba)]n'
_chemical_name_systematic
; 
 ? 
;
_space_group_IT_number 14
_symmetry_cell_setting monoclinic
_symmetry_space_group_name_Hall '-P 2ybc'
_symmetry_space_group_name_H-M 'P 1 21/c 1'
_atom_sites_solution_hydrogens geom
_atom_sites_solution_primary direct
_atom_sites_solution_secondary difmap
_audit_creation_method SHELXL-97
_cell_angle_alpha 90.00
_cell_angle_beta 98.58(3)
_cell_angle_gamma 90.00
_cell_formula_units_Z 4
_cell_length_a 11.011(2)
_cell_length_b 14.279(3)
_cell_length_c 15.654(3)
_cell_measurement_reflns_used 7550
_cell_measurement_temperature 293(2)
_cell_measurement_theta_max 27.8684
_cell_measurement_theta_min 2.1202
_cell_volume 2433.7(8)
_computing_cell_refinement 'CrystalClear (Rigaku/MSC Inc., 2006)'
_computing_data_collection 'CrystalClear (Rigaku/MSC Inc., 2006)'
_computing_data_reduction 'CrystalClear (Rigaku/MSC Inc., 2006)'
_computing_molecular_graphics SHELXTL
_computing_publication_material SHELXTL
_computing_structure_refinement 'SHELXL-97 (Sheldrick, 1997)'
_computing_structure_solution 'SHELXS-97 (Sheldrick, 1990)'
_diffrn_ambient_temperature 293(2)
_diffrn_measured_fraction_theta_full 0.996
_diffrn_measured_fraction_theta_max 0.996
_diffrn_measurement_device_type Saturn724
_diffrn_measurement_method dtprofit.ref
_diffrn_radiation_monochromator graphite
_diffrn_radiation_source 'fine-focus sealed tube'
_diffrn_radiation_type MoK\a
_diffrn_radiation_wavelength 0.71073
_diffrn_reflns_av_R_equivalents 0.0313
_diffrn_reflns_av_sigmaI/netI 0.0298
_diffrn_reflns_limit_h_max 14
_diffrn_reflns_limit_h_min -14
_diffrn_reflns_limit_k_max 18
_diffrn_reflns_limit_k_min -18
_diffrn_reflns_limit_l_max 18
_diffrn_reflns_limit_l_min -20
_diffrn_reflns_number 22558
_diffrn_reflns_theta_full 27.90
_diffrn_reflns_theta_max 27.90
_diffrn_reflns_theta_min 2.35
_diffrn_standards_decay_% none
_exptl_absorpt_coefficient_mu 1.030
_exptl_absorpt_correction_T_max 0.8525
_exptl_absorpt_correction_T_min 0.8283
_exptl_absorpt_correction_type multi-scan
_exptl_absorpt_process_details SADABS
_exptl_crystal_colour Yellow
_exptl_crystal_density_diffrn 1.695
_exptl_crystal_density_method 'not measured'
_exptl_crystal_description Irregular-shaped
_exptl_crystal_F_000 1244
_exptl_crystal_size_max 0.19
_exptl_crystal_size_mid 0.17
_exptl_crystal_size_min 0.16
_refine_diff_density_max 2.536
_refine_diff_density_min -1.838
_refine_diff_density_rms 0.128
_refine_ls_extinction_method none
_refine_ls_goodness_of_fit_ref 1.059
_refine_ls_hydrogen_treatment constr
_refine_ls_matrix_type full
_refine_ls_number_parameters 343
_refine_ls_number_reflns 5797
_refine_ls_number_restraints 79
_refine_ls_restrained_S_all 1.100
_refine_ls_R_factor_all 0.0638
_refine_ls_R_factor_gt 0.0587
_refine_ls_shift/su_max 0.005
_refine_ls_shift/su_mean 0.000
_refine_ls_structure_factor_coef Fsqd
_refine_ls_weighting_details 'calc w=1/[\s^2^(Fo^2^)+(0.0765P)^2^+8.3131P] where P=(Fo^2^+2Fc^2^)/3'
_refine_ls_weighting_scheme calc
_refine_ls_wR_factor_gt 0.1501
_refine_ls_wR_factor_ref 0.1548
_reflns_number_gt 5325
_reflns_number_total 5797
_reflns_threshold_expression >2sigma(I)
_cod_data_source_file c4dt01080a2.cif
_cod_data_source_block complex2
_cod_original_cell_volume 2433.6(8)
_cod_original_sg_symbol_H-M 'P 21/c'
_cod_database_code 7031917

loop_
_symmetry_equiv_pos_as_xyz
'x, y, z'
'-x, y+1/2, -z+1/2'
'-x, -y, -z'
'x, -y-1/2, z-1/2'

loop_
_atom_site_label
_atom_site_type_symbol
_atom_site_fract_x
_atom_site_fract_y
_atom_site_fract_z
_atom_site_U_iso_or_equiv
_atom_site_adp_type
_atom_site_occupancy
_atom_site_symmetry_multiplicity
_atom_site_calc_flag
_atom_site_refinement_flags
Cd1 Cd 0.56956(3) 0.92181(2) 0.94025(2) 0.02895(13) Uani 1 1 d .
N1 N 0.6759(5) 0.8841(3) 0.8253(3) 0.0432(10) Uani 1 1 d .
N2 N 0.6832(5) 0.8654(3) 0.6843(3) 0.0485(12) Uani 1 1 d .
N3 N 0.4424(5) 0.8395(4) 0.8176(3) 0.0612(13) Uani 1 1 d U
C1 C 0.9044(8) 0.9167(4) 0.6856(5) 0.0625(19) Uani 1 1 d .
H1 H 0.9073 0.9099 0.6269 0.075 Uiso 1 1 calc R
C2 C 1.0048(8) 0.9448(5) 0.7418(5) 0.0675(19) Uani 1 1 d .
H2 H 1.0776 0.9573 0.7206 0.081 Uiso 1 1 calc R
C3 C 1.0014(7) 0.9554(5) 0.8305(5) 0.0609(16) Uani 1 1 d .
H3 H 1.0719 0.9742 0.8668 0.073 Uiso 1 1 calc R
C4 C 0.8941(6) 0.9381(4) 0.8651(4) 0.0501(14) Uani 1 1 d .
H4 H 0.8913 0.9451 0.9238 0.060 Uiso 1 1 calc R
C5 C 0.7916(6) 0.9098(4) 0.8083(4) 0.0436(12) Uani 1 1 d .
C6 C 0.7968(6) 0.8985(4) 0.7205(4) 0.0480(13) Uani 1 1 d .
C7 C 0.6154(6) 0.8575(4) 0.7510(3) 0.0469(12) Uani 1 1 d U
C8 C 0.4911(6) 0.8257(5) 0.7444(4) 0.0567(14) Uani 1 1 d U
C9 C 0.4152(7) 0.7949(7) 0.6761(5) 0.082(2) Uani 1 1 d U
H9 H 0.4346 0.7868 0.6207 0.098 Uiso 1 1 calc R
C10 C 0.3307(7) 0.8126(7) 0.8050(5) 0.0799(19) Uani 1 1 d U
H10 H 0.2824 0.8153 0.8488 0.096 Uiso 1 1 calc R
C11 C 0.6431(6) 0.8490(4) 0.5917(3) 0.0542(16) Uani 1 1 d .
H11A H 0.5953 0.7918 0.5847 0.065 Uiso 1 1 calc R
H11B H 0.7151 0.8401 0.5636 0.065 Uiso 1 1 calc R
C12 C 0.5667(5) 0.9284(3) 0.5469(3) 0.0349(10) Uani 1 1 d .
C13 C 0.5619(5) 1.0161(4) 0.5818(3) 0.0392(11) Uani 1 1 d .
H13 H 0.6037 1.0281 0.6368 0.047 Uiso 1 1 calc R
C14 C 0.5041(5) 0.9131(3) 0.4638(3) 0.0354(10) Uani 1 1 d .
H14 H 0.5069 0.8542 0.4388 0.042 Uiso 1 1 calc R
C15 C 0.3243(4) 0.8658(3) 1.0217(3) 0.0351(10) Uani 1 1 d .
C16 C 0.2139(4) 0.8013(3) 1.0112(3) 0.0331(9) Uani 1 1 d .
C17 C 0.2204(5) 0.7113(4) 0.9789(4) 0.0448(12) Uani 1 1 d .
H17 H 0.2957 0.6887 0.9679 0.054 Uiso 1 1 calc R
C18 C 0.1181(6) 0.6543(4) 0.9628(4) 0.0506(14) Uani 1 1 d .
H18 H 0.1241 0.5941 0.9412 0.061 Uiso 1 1 calc R
C19 C 0.0077(5) 0.6887(4) 0.9795(3) 0.0387(11) Uani 1 1 d .
C20 C -0.0023(5) 0.7756(4) 1.0154(3) 0.0421(11) Uani 1 1 d .
H20 H -0.0772 0.7966 1.0287 0.050 Uiso 1 1 calc R
C21 C 0.1015(5) 0.8312(4) 1.0313(3) 0.0404(11) Uani 1 1 d .
H21 H 0.0959 0.8900 1.0560 0.049 Uiso 1 1 calc R
C22 C -0.1508(4) 0.6273(4) 0.8750(3) 0.0353(10) Uani 1 1 d .
C23 C -0.1121(5) 0.6774(4) 0.8085(3) 0.0380(11) Uani 1 1 d .
H23 H -0.0475 0.7197 0.8200 0.046 Uiso 1 1 calc R
C24 C -0.1700(5) 0.6642(4) 0.7243(3) 0.0361(10) Uani 1 1 d .
H24 H -0.1424 0.6967 0.6795 0.043 Uiso 1 1 calc R
C25 C -0.2687(4) 0.6029(3) 0.7061(3) 0.0336(10) Uani 1 1 d .
C26 C -0.3076(5) 0.5555(4) 0.7751(4) 0.0435(12) Uani 1 1 d .
H26 H -0.3746 0.5154 0.7644 0.052 Uiso 1 1 calc R
C27 C -0.2494(5) 0.5665(4) 0.8590(4) 0.0435(12) Uani 1 1 d .
H27 H -0.2760 0.5334 0.9039 0.052 Uiso 1 1 calc R
C28 C -0.3294(5) 0.5869(4) 0.6151(4) 0.0385(11) Uani 1 1 d .
O1 O 0.4200(3) 0.8346(2) 0.9967(2) 0.0382(8) Uani 1 1 d .
O2 O 0.3109(4) 0.9452(3) 1.0528(3) 0.0478(9) Uani 1 1 d .
O3 O -0.2953(4) 0.6338(3) 0.5550(2) 0.0442(9) Uani 1 1 d .
O4 O -0.4131(4) 0.5262(3) 0.6031(3) 0.0503(10) Uani 1 1 d .
O5 O -0.0976(4) 0.6335(3) 0.9609(2) 0.0497(10) Uani 1 1 d .
S1 S 0.2748(2) 0.7726(3) 0.70762(17) 0.1238(12) Uani 1 1 d U

loop_
_atom_site_aniso_label
_atom_site_aniso_U_11
_atom_site_aniso_U_22
_atom_site_aniso_U_33
_atom_site_aniso_U_23
_atom_site_aniso_U_13
_atom_site_aniso_U_12
Cd1 0.02749(19) 0.0329(2) 0.02608(19) 0.00052(12) 0.00279(12) 0.00163(12)
N1 0.060(3) 0.040(2) 0.028(2) -0.0061(18) -0.0020(19) 0.012(2)
N2 0.072(3) 0.049(3) 0.025(2) 0.0010(19) 0.010(2) 0.026(2)
N3 0.062(3) 0.080(3) 0.043(2) -0.011(2) 0.012(2) -0.008(3)
C1 0.086(5) 0.054(4) 0.055(4) 0.014(3) 0.034(4) 0.016(3)
C2 0.072(5) 0.058(4) 0.079(5) 0.005(4) 0.031(4) -0.006(4)
C3 0.068(4) 0.051(3) 0.066(4) -0.002(3) 0.018(3) -0.006(3)
C4 0.063(4) 0.044(3) 0.045(3) -0.001(2) 0.010(3) 0.004(3)
C5 0.060(3) 0.036(3) 0.037(3) 0.002(2) 0.015(2) 0.012(2)
C6 0.065(4) 0.041(3) 0.037(3) 0.005(2) 0.007(3) 0.017(3)
C7 0.059(3) 0.049(3) 0.031(2) -0.003(2) 0.000(2) 0.016(2)
C8 0.059(3) 0.075(3) 0.035(2) -0.013(3) 0.004(2) 0.013(3)
C9 0.070(4) 0.117(5) 0.060(4) -0.026(4) 0.014(3) -0.018(4)
C10 0.062(3) 0.124(5) 0.054(3) -0.031(3) 0.009(3) -0.016(4)
C11 0.080(4) 0.053(3) 0.028(2) -0.003(2) 0.003(3) 0.028(3)
C12 0.042(3) 0.038(2) 0.026(2) 0.0027(18) 0.0081(19) 0.003(2)
C13 0.048(3) 0.042(3) 0.026(2) -0.006(2) -0.0019(19) 0.006(2)
C14 0.042(3) 0.035(2) 0.028(2) -0.0051(18) 0.0041(19) 0.002(2)
C15 0.035(2) 0.035(2) 0.034(2) -0.0001(19) 0.0003(18) -0.0016(19)
C16 0.030(2) 0.036(2) 0.032(2) 0.0011(19) 0.0027(17) -0.0021(18)
C17 0.035(3) 0.042(3) 0.058(3) -0.011(2) 0.006(2) -0.001(2)
C18 0.049(3) 0.042(3) 0.062(4) -0.017(3) 0.010(3) -0.010(2)
C19 0.036(2) 0.053(3) 0.025(2) -0.001(2) -0.0019(18) -0.016(2)
C20 0.033(2) 0.050(3) 0.043(3) 0.002(2) 0.006(2) -0.001(2)
C21 0.038(3) 0.038(3) 0.046(3) -0.005(2) 0.007(2) -0.002(2)
C22 0.030(2) 0.047(3) 0.029(2) -0.009(2) 0.0043(17) -0.009(2)
C23 0.035(2) 0.041(3) 0.036(2) -0.004(2) -0.0005(19) -0.015(2)
C24 0.038(2) 0.038(2) 0.031(2) -0.0016(19) 0.0003(19) -0.008(2)
C25 0.030(2) 0.035(2) 0.034(2) -0.0076(19) 0.0003(18) -0.0024(19)
C26 0.032(2) 0.058(3) 0.039(3) -0.006(2) 0.002(2) -0.014(2)
C27 0.038(3) 0.057(3) 0.036(3) -0.005(2) 0.007(2) -0.017(2)
C28 0.032(2) 0.039(3) 0.040(3) -0.009(2) -0.008(2) 0.005(2)
O1 0.0311(17) 0.0393(18) 0.0436(19) 0.0004(15) 0.0039(14) -0.0031(14)
O2 0.042(2) 0.0374(19) 0.066(3) -0.0126(18) 0.0140(18) -0.0105(16)
O3 0.049(2) 0.048(2) 0.0326(18) -0.0037(16) -0.0044(15) -0.0024(17)
O4 0.044(2) 0.047(2) 0.053(2) -0.0082(18) -0.0156(17) -0.0095(17)
O5 0.046(2) 0.074(3) 0.0279(17) -0.0035(18) 0.0022(15) -0.028(2)
S1 0.0736(14) 0.223(3) 0.0761(14) -0.0654(19) 0.0163(11) -0.0582(18)

loop_
_atom_type_symbol
_atom_type_description
_atom_type_scat_dispersion_real
_atom_type_scat_dispersion_imag
_atom_type_scat_source
C C 0.0033 0.0016 'International Tables Vol C Tables 4.2.6.8 and 6.1.1.4'
H H 0.0000 0.0000 'International Tables Vol C Tables 4.2.6.8 and 6.1.1.4'
N N 0.0061 0.0033 'International Tables Vol C Tables 4.2.6.8 and 6.1.1.4'
O O 0.0106 0.0060 'International Tables Vol C Tables 4.2.6.8 and 6.1.1.4'
S S 0.1246 0.1234 'International Tables Vol C Tables 4.2.6.8 and 6.1.1.4'
Cd Cd -0.8075 1.2024 'International Tables Vol C Tables 4.2.6.8 and 6.1.1.4'

loop_
_geom_angle_atom_site_label_1
_geom_angle_atom_site_label_2
_geom_angle_atom_site_label_3
_geom_angle
_geom_angle_site_symmetry_1
_geom_angle_site_symmetry_3
O3 Cd1 O4 145.45(15) 4_676 2_556
O3 Cd1 O2 87.08(15) 4_676 3_677
O4 Cd1 O2 82.95(15) 2_556 3_677
O3 Cd1 O1 86.04(13) 4_676 .
O4 Cd1 O1 85.32(14) 2_556 .
O2 Cd1 O1 148.20(14) 3_677 .
O3 Cd1 N1 100.42(15) 4_676 .
O4 Cd1 N1 111.00(15) 2_556 .
O2 Cd1 N1 83.04(16) 3_677 .
O1 Cd1 N1 128.74(15) . .
O3 Cd1 N3 131.51(18) 4_676 .
O4 Cd1 N3 76.63(18) 2_556 .
O2 Cd1 N3 132.49(18) 3_677 .
O1 Cd1 N3 72.22(16) . .
N1 Cd1 N3 65.74(17) . .
O3 Cd1 O4 52.83(13) 4_676 4_676
O4 Cd1 O4 92.63(12) 2_556 4_676
O2 Cd1 O4 76.33(14) 3_677 4_676
O1 Cd1 O4 74.81(13) . 4_676
N1 Cd1 O4 146.39(15) . 4_676
N3 Cd1 O4 145.97(16) . 4_676
O3 Cd1 Cd1 95.10(10) 4_676 3_677
O4 Cd1 Cd1 50.36(11) 2_556 3_677
O2 Cd1 Cd1 74.64(10) 3_677 3_677
O1 Cd1 Cd1 75.11(9) . 3_677
N1 Cd1 Cd1 152.05(12) . 3_677
N3 Cd1 Cd1 118.89(14) . 3_677
O4 Cd1 Cd1 42.28(8) 4_676 3_677
C7 N1 C5 105.5(5) . .
C7 N1 Cd1 120.1(4) . .
C5 N1 Cd1 131.4(3) . .
C7 N2 C6 106.2(5) . .
C7 N2 C11 128.2(6) . .
C6 N2 C11 125.4(5) . .
C10 N3 C8 108.7(6) . .
C10 N3 Cd1 132.7(5) . .
C8 N3 Cd1 118.3(4) . .
C2 C1 C6 117.0(7) . .
C2 C1 H1 121.5 . .
C6 C1 H1 121.5 . .
C1 C2 C3 122.0(7) . .
C1 C2 H2 119.0 . .
C3 C2 H2 119.0 . .
C4 C3 C2 121.0(7) . .
C4 C3 H3 119.5 . .
C2 C3 H3 119.5 . .
C5 C4 C3 117.2(6) . .
C5 C4 H4 121.4 . .
C3 C4 H4 121.4 . .
C4 C5 N1 129.5(5) . .
C4 C5 C6 121.1(6) . .
N1 C5 C6 109.3(6) . .
N2 C6 C5 106.1(5) . .
N2 C6 C1 132.3(6) . .
C5 C6 C1 121.6(7) . .
N1 C7 N2 112.9(6) . .
N1 C7 C8 120.8(5) . .
N2 C7 C8 126.3(5) . .
C9 C8 N3 116.7(7) . .
C9 C8 C7 130.0(6) . .
N3 C8 C7 112.9(5) . .
C8 C9 S1 108.3(6) . .
C8 C9 H9 125.8 . .
S1 C9 H9 125.8 . .
N3 C10 S1 117.6(6) . .
N3 C10 H10 121.2 . .
S1 C10 H10 121.2 . .
N2 C11 C12 113.6(4) . .
N2 C11 H11A 108.8 . .
C12 C11 H11A 108.8 . .
N2 C11 H11B 108.8 . .
C12 C11 H11B 108.8 . .
H11A C11 H11B 107.7 . .
C13 C12 C14 118.1(5) . .
C13 C12 C11 123.4(5) . .
C14 C12 C11 118.4(4) . .
C12 C13 C14 120.8(5) . 3_676
C12 C13 H13 119.6 . .
C14 C13 H13 119.6 3_676 .
C13 C14 C12 121.1(4) 3_676 .
C13 C14 H14 119.5 3_676 .
C12 C14 H14 119.5 . .
O2 C15 O1 126.5(5) . .
O2 C15 C16 117.0(4) . .
O1 C15 C16 116.5(4) . .
C17 C16 C21 117.6(5) . .
C17 C16 C15 121.3(4) . .
C21 C16 C15 121.0(5) . .
C18 C17 C16 121.8(5) . .
C18 C17 H17 119.1 . .
C16 C17 H17 119.1 . .
C19 C18 C17 118.4(5) . .
C19 C18 H18 120.8 . .
C17 C18 H18 120.8 . .
C18 C19 C20 121.9(5) . .
C18 C19 O5 119.4(5) . .
C20 C19 O5 118.7(5) . .
C19 C20 C21 118.5(5) . .
C19 C20 H20 120.7 . .
C21 C20 H20 120.7 . .
C20 C21 C16 121.5(5) . .
C20 C21 H21 119.2 . .
C16 C21 H21 119.2 . .
C27 C22 C23 120.6(5) . .
C27 C22 O5 115.0(4) . .
C23 C22 O5 124.4(4) . .
C22 C23 C24 119.7(4) . .
C22 C23 H23 120.2 . .
C24 C23 H23 120.2 . .
C23 C24 C25 121.0(5) . .
C23 C24 H24 119.5 . .
C25 C24 H24 119.5 . .
C24 C25 C26 117.8(4) . .
C24 C25 C28 121.0(5) . .
C26 C25 C28 121.2(5) . .
C27 C26 C25 121.9(5) . .
C27 C26 H26 119.0 . .
C25 C26 H26 119.0 . .
C22 C27 C26 118.9(5) . .
C22 C27 H27 120.5 . .
C26 C27 H27 120.5 . .
O3 C28 O4 123.3(5) . .
O3 C28 C25 119.3(5) . .
O4 C28 C25 117.4(5) . .
C15 O1 Cd1 126.6(3) . .
C15 O2 Cd1 131.7(3) . 3_677
C28 O3 Cd1 99.8(3) . 4_475
C28 O4 Cd1 171.4(4) . 2_546
C28 O4 Cd1 84.0(3) . 4_475
Cd1 O4 Cd1 87.37(12) 2_546 4_475
C22 O5 C19 117.1(4) . .
C10 S1 C9 88.5(4) . .

loop_
_geom_bond_atom_site_label_1
_geom_bond_atom_site_label_2
_geom_bond_distance
_geom_bond_site_symmetry_2
Cd1 O3 2.297(4) 4_676
Cd1 O4 2.302(4) 2_556
Cd1 O2 2.304(4) 3_677
Cd1 O1 2.341(3) .
Cd1 N1 2.351(5) .
Cd1 N3 2.495(6) .
Cd1 O4 2.635(4) 4_676
Cd1 Cd1 3.4186(9) 3_677
N1 C7 1.307(7) .
N1 C5 1.390(8) .
N2 C7 1.375(7) .
N2 C6 1.378(9) .
N2 C11 1.471(7) .
N3 C10 1.276(9) .
N3 C8 1.350(8) .
C1 C2 1.367(12) .
C1 C6 1.400(10) .
C1 H1 0.9300 .
C2 C3 1.403(11) .
C2 H2 0.9300 .
C3 C4 1.393(9) .
C3 H3 0.9300 .
C4 C5 1.388(9) .
C4 H4 0.9300 .
C5 C6 1.394(8) .
C7 C8 1.431(9) .
C8 C9 1.330(10) .
C9 S1 1.721(8) .
C9 H9 0.9300 .
C10 S1 1.658(7) .
C10 H10 0.9300 .
C11 C12 1.519(7) .
C11 H11A 0.9700 .
C11 H11B 0.9700 .
C12 C13 1.371(7) .
C12 C14 1.395(7) .
C13 C14 1.381(7) 3_676
C13 H13 0.9300 .
C14 C13 1.381(7) 3_676
C14 H14 0.9300 .
C15 O2 1.250(6) .
C15 O1 1.260(6) .
C15 C16 1.515(7) .
C16 C17 1.386(7) .
C16 C21 1.389(7) .
C17 C18 1.381(8) .
C17 H17 0.9300 .
C18 C19 1.371(8) .
C18 H18 0.9300 .
C19 C20 1.374(8) .
C19 O5 1.397(6) .
C20 C21 1.383(7) .
C20 H20 0.9300 .
C21 H21 0.9300 .
C22 C27 1.384(7) .
C22 C23 1.382(7) .
C22 O5 1.386(6) .
C23 C24 1.388(7) .
C23 H23 0.9300 .
C24 C25 1.391(7) .
C24 H24 0.9300 .
C25 C26 1.395(7) .
C25 C28 1.498(7) .
C26 C27 1.381(7) .
C26 H26 0.9300 .
C27 H27 0.9300 .
C28 O3 1.258(7) .
C28 O4 1.259(6) .
O2 Cd1 2.304(4) 3_677
O3 Cd1 2.297(4) 4_475
O4 Cd1 2.302(4) 2_546
O4 Cd1 2.635(4) 4_475

loop_
_geom_torsion_atom_site_label_1
_geom_torsion_atom_site_label_2
_geom_torsion_atom_site_label_3
_geom_torsion_atom_site_label_4
_geom_torsion
_geom_torsion_site_symmetry_1
_geom_torsion_site_symmetry_4
O3 Cd1 N1 C7 144.1(4) 4_676 .
O4 Cd1 N1 C7 -50.5(5) 2_556 .
O2 Cd1 N1 C7 -130.1(4) 3_677 .
O1 Cd1 N1 C7 50.8(5) . .
N3 Cd1 N1 C7 13.1(4) . .
O4 Cd1 N1 C7 177.7(4) 4_676 .
Cd1 Cd1 N1 C7 -93.2(5) 3_677 .
O3 Cd1 N1 C5 -58.6(5) 4_676 .
O4 Cd1 N1 C5 106.8(5) 2_556 .
O2 Cd1 N1 C5 27.2(5) 3_677 .
O1 Cd1 N1 C5 -151.9(4) . .
N3 Cd1 N1 C5 170.4(5) . .
O4 Cd1 N1 C5 -25.0(6) 4_676 .
Cd1 Cd1 N1 C5 64.1(5) 3_677 .
O3 Cd1 N3 C10 96.7(9) 4_676 .
O4 Cd1 N3 C10 -60.2(8) 2_556 .
O2 Cd1 N3 C10 -127.3(8) 3_677 .
O1 Cd1 N3 C10 29.1(8) . .
N1 Cd1 N3 C10 179.1(9) . .
O4 Cd1 N3 C10 14.3(10) 4_676 .
Cd1 Cd1 N3 C10 -31.9(9) 3_677 .
O3 Cd1 N3 C8 -90.5(5) 4_676 .
O4 Cd1 N3 C8 112.5(5) 2_556 .
O2 Cd1 N3 C8 45.4(6) 3_677 .
O1 Cd1 N3 C8 -158.2(6) . .
N1 Cd1 N3 C8 -8.2(5) . .
O4 Cd1 N3 C8 -173.0(4) 4_676 .
Cd1 Cd1 N3 C8 140.9(5) 3_677 .
C6 C1 C2 C3 -0.1(10) . .
C1 C2 C3 C4 -0.5(11) . .
C2 C3 C4 C5 0.2(10) . .
C3 C4 C5 N1 176.8(6) . .
C3 C4 C5 C6 0.6(8) . .
C7 N1 C5 C4 -175.8(6) . .
Cd1 N1 C5 C4 24.5(8) . .
C7 N1 C5 C6 0.7(6) . .
Cd1 N1 C5 C6 -159.0(4) . .
C7 N2 C6 C5 -0.5(6) . .
C11 N2 C6 C5 175.6(5) . .
C7 N2 C6 C1 177.2(6) . .
C11 N2 C6 C1 -6.7(10) . .
C4 C5 C6 N2 176.7(5) . .
N1 C5 C6 N2 -0.1(6) . .
C4 C5 C6 C1 -1.2(8) . .
N1 C5 C6 C1 -178.1(5) . .
C2 C1 C6 N2 -176.4(6) . .
C2 C1 C6 C5 0.9(9) . .
C5 N1 C7 N2 -1.0(6) . .
Cd1 N1 C7 N2 161.5(4) . .
C5 N1 C7 C8 179.8(5) . .
Cd1 N1 C7 C8 -17.7(7) . .
C6 N2 C7 N1 1.0(6) . .
C11 N2 C7 N1 -175.0(5) . .
C6 N2 C7 C8 -179.9(6) . .
C11 N2 C7 C8 4.1(9) . .
C10 N3 C8 C9 4.4(11) . .
Cd1 N3 C8 C9 -170.0(6) . .
C10 N3 C8 C7 177.6(7) . .
Cd1 N3 C8 C7 3.2(8) . .
N1 C7 C8 C9 -179.0(8) . .
N2 C7 C8 C9 2.0(12) . .
N1 C7 C8 N3 9.0(9) . .
N2 C7 C8 N3 -170.1(6) . .
N3 C8 C9 S1 -5.0(10) . .
C7 C8 C9 S1 -176.8(6) . .
C8 N3 C10 S1 -1.6(11) . .
Cd1 N3 C10 S1 171.7(4) . .
C7 N2 C11 C12 76.9(8) . .
C6 N2 C11 C12 -98.3(7) . .
N2 C11 C12 C13 16.3(9) . .
N2 C11 C12 C14 -167.7(5) . .
C14 C12 C13 C14 0.6(9) . 3_676
C11 C12 C13 C14 176.6(5) . 3_676
C13 C12 C14 C13 -0.6(9) . 3_676
C11 C12 C14 C13 -176.8(5) . 3_676
O2 C15 C16 C17 -178.7(5) . .
O1 C15 C16 C17 2.5(7) . .
O2 C15 C16 C21 3.1(7) . .
O1 C15 C16 C21 -175.7(5) . .
C21 C16 C17 C18 3.3(8) . .
C15 C16 C17 C18 -175.0(5) . .
C16 C17 C18 C19 0.0(9) . .
C17 C18 C19 C20 -3.3(9) . .
C17 C18 C19 O5 177.8(5) . .
C18 C19 C20 C21 3.0(8) . .
O5 C19 C20 C21 -178.1(5) . .
C19 C20 C21 C16 0.5(8) . .
C17 C16 C21 C20 -3.6(8) . .
C15 C16 C21 C20 174.7(5) . .
C27 C22 C23 C24 -2.2(8) . .
O5 C22 C23 C24 178.4(5) . .
C22 C23 C24 C25 1.7(8) . .
C23 C24 C25 C26 0.1(8) . .
C23 C24 C25 C28 -178.5(5) . .
C24 C25 C26 C27 -1.5(8) . .
C28 C25 C26 C27 177.2(5) . .
C23 C22 C27 C26 0.8(9) . .
O5 C22 C27 C26 -179.7(5) . .
C25 C26 C27 C22 1.0(9) . .
C24 C25 C28 O3 -4.4(7) . .
C26 C25 C28 O3 177.0(5) . .
C24 C25 C28 O4 175.7(5) . .
C26 C25 C28 O4 -2.9(7) . .
O2 C15 O1 Cd1 -29.8(7) . .
C16 C15 O1 Cd1 148.9(3) . .
O3 Cd1 O1 C15 119.7(4) 4_676 .
O4 Cd1 O1 C15 -26.9(4) 2_556 .
O2 Cd1 O1 C15 41.7(5) 3_677 .
N1 Cd1 O1 C15 -140.1(4) . .
N3 Cd1 O1 C15 -104.3(4) . .
O4 Cd1 O1 C15 67.2(4) 4_676 .
Cd1 Cd1 O1 C15 23.3(4) 3_677 .
O1 C15 O2 Cd1 11.7(8) . 3_677
C16 C15 O2 Cd1 -167.0(3) . 3_677
O4 C28 O3 Cd1 2.5(6) . 4_475
C25 C28 O3 Cd1 -177.4(4) . 4_475
O3 C28 O4 Cd1 -3(3) . 2_546
C25 C28 O4 Cd1 177(2) . 2_546
O3 C28 O4 Cd1 -2.1(5) . 4_475
C25 C28 O4 Cd1 177.8(4) . 4_475
C27 C22 O5 C19 175.4(5) . .
C23 C22 O5 C19 -5.1(8) . .
C18 C19 O5 C22 -77.2(7) . .
C20 C19 O5 C22 103.9(6) . .
N3 C10 S1 C9 -1.0(9) . .
C8 C9 S1 C10 3.2(8) . .
